data_4123465
loop_
_publ_author_name
'Ananias, Duarte'
'Paz, Filipe A Almeida'
'Yufit, Dmitry S.'
'Carlos, Lu\'is D'
'Rocha, Jo\~ao'

_publ_section_title
;
 Photoluminescent thermometer based on a phase-transition lanthanide
 silicate with unusual structural disorder.
;
_journal_issue 8
_journal_name_full 'Journal of the American Chemical Society'
_journal_page_first 3051
_journal_page_last 3058
_journal_paper_doi 10.1021/ja512745y
_journal_volume 137
_journal_year 2015
_chemical_formula_moiety 'Eu0.01 Gd0.99 O4 Si, Na'
_chemical_formula_sum 'Eu0.01 Gd0.99 Na O4 Si'
_chemical_formula_weight 272.28
_chemical_name_systematic
;
 ?
;
_space_group_crystal_system orthorhombic
_space_group_IT_number 74
_space_group_name_Hall '-I 2b 2'
_space_group_name_H-M_alt 'I m m a'
_symmetry_space_group_name_Hall '-I 2b 2'
_symmetry_space_group_name_H-M 'I m m a'
_audit_creation_date '23 June 2014'
_audit_creation_method 'SHELXL-2014, manual editing plus enCIFer'
_cell_angle_alpha 90
_cell_angle_beta 90
_cell_angle_gamma 90
_cell_formula_units_Z 4
_cell_length_a 6.8051(11)
_cell_length_b 5.4529(9)
_cell_length_c 9.1425(15)
_cell_measurement_reflns_used 819
_cell_measurement_temperature 30(2)
_cell_measurement_theta_max 24.69
_cell_measurement_theta_min 3.73
_cell_volume 339.26(10)
_computing_cell_refinement 'SAINT V8.30C (Bruker AXS Inc., 2013)'
_computing_data_collection 'APEX2 2013.4_1 (Bruker AXS Inc., 2013)'
_computing_data_reduction 'SAINT V8.30C (Bruker AXS Inc., 2013)'
_computing_molecular_graphics 'DIAMOND (Brandenburg, 2009)'
_computing_publication_material 'SHELXTL (Sheldrick, 2014)'
_computing_structure_refinement 'SHELXTL (Sheldrick, 2014)'
_computing_structure_solution 'SHELXTL (Sheldrick, 2014)'
_diffrn_ambient_temperature 30(2)
_diffrn_detector_type 'Bruker PHOTON 100 CMOS'
_diffrn_measured_fraction_theta_full 1.000
_diffrn_measured_fraction_theta_max 1.000
_diffrn_measurement_device_type 'Bruker D8 Venture'
_diffrn_measurement_method '\w scans'
_diffrn_radiation_monochromator 'focusing mirrors'
_diffrn_radiation_source 'ImuS microsource'
_diffrn_radiation_type MoK\a
_diffrn_radiation_wavelength 0.71073
_diffrn_reflns_av_R_equivalents 0.1165
_diffrn_reflns_av_unetI/netI 0.0635
_diffrn_reflns_Laue_measured_fraction_full 1.000
_diffrn_reflns_Laue_measured_fraction_max 1.000
_diffrn_reflns_limit_h_max 9
_diffrn_reflns_limit_h_min -9
_diffrn_reflns_limit_k_max 7
_diffrn_reflns_limit_k_min -7
_diffrn_reflns_limit_l_max 12
_diffrn_reflns_limit_l_min -12
_diffrn_reflns_number 2498
_diffrn_reflns_point_group_measured_fraction_full 1.000
_diffrn_reflns_point_group_measured_fraction_max 1.000
_diffrn_reflns_theta_full 25.242
_diffrn_reflns_theta_max 28.998
_diffrn_reflns_theta_min 3.733
_diffrn_standards_number 0
_exptl_absorpt_coefficient_mu 19.863
_exptl_absorpt_correction_T_max 1.0000
_exptl_absorpt_correction_T_min 0.6256
_exptl_absorpt_correction_type multi-scan
_exptl_absorpt_process_details
; 
'SADABS V2012/1 (Bruker AXS Inc.)' 
;
_exptl_crystal_colour Colourless
_exptl_crystal_density_diffrn 5.331
_exptl_crystal_description Prism
_exptl_crystal_F_000 484
_exptl_crystal_size_max 0.050
_exptl_crystal_size_mid 0.020
_exptl_crystal_size_min 0.010
_refine_diff_density_max 1.231
_refine_diff_density_min -1.829
_refine_diff_density_rms 0.369
_refine_ls_extinction_method none
_refine_ls_goodness_of_fit_ref 1.049
_refine_ls_hydrogen_treatment undef
_refine_ls_matrix_type full
_refine_ls_number_parameters 38
_refine_ls_number_reflns 275
_refine_ls_number_restraints 6
_refine_ls_restrained_S_all 1.057
_refine_ls_R_factor_all 0.0449
_refine_ls_R_factor_gt 0.0311
_refine_ls_shift/su_max 0.000
_refine_ls_shift/su_mean 0.000
_refine_ls_structure_factor_coef Fsqd
_refine_ls_weighting_details 'w=1/[\s^2^(Fo^2^)+(0.0243P)^2^] where P=(Fo^2^+2Fc^2^)/3'
_refine_ls_weighting_scheme calc
_refine_ls_wR_factor_gt 0.0610
_refine_ls_wR_factor_ref 0.0657
_reflns_Friedel_coverage 0.000
_reflns_number_gt 234
_reflns_number_total 275
_reflns_threshold_expression 'I > 2\s(I)'
_cod_data_source_file ja512745y_si_002.cif
_cod_data_source_block 2-Imma
_cod_depositor_comments
;
The following automatic conversions were performed:

'_space_group_crystal_system' value 'Orthorhombic' changed to
'orthorhombic' according to
/usr/data/users/saulius/crontab/automatic-downloads/rss-feeds/ACS/lib/dictionaries/cif_core.dic
dictionary named 'cif_core.dic' version 2.4.2 from 2011-04-26.

'_exptl_absorpt_correction_type' value 'Multi-scan' changed to
'multi-scan' according to
/usr/data/users/saulius/crontab/automatic-downloads/rss-feeds/ACS/lib/dictionaries/cif_core.dic
dictionary named 'cif_core.dic' version 2.4.2 from 2011-04-26.

Automatic conversion script
Id: cif_fix_values 3008 2015-01-20 13:52:24Z robertas 

 Adding full bibliography for 4123465--4123466.cif.
;
_cod_database_code 4123465
_shelx_space_group_comment
;
The symmetry employed for this shelxl refinement is uniquely defined
by the following loop, which should always be used as a source of
symmetry information in preference to the above space-group names.
They are only intended as comments.
;
_shelx_estimated_absorpt_t_min 0.437
_shelx_estimated_absorpt_t_max 0.826
_shelxl_version_number 2014-3

loop_
_space_group_symop_operation_xyz
'x, y, z'
'-x, -y+1/2, z'
'-x, y+1/2, -z'
'x, -y, -z'
'x+1/2, y+1/2, z+1/2'
'-x+1/2, -y+1, z+1/2'
'-x+1/2, y+1, -z+1/2'
'x+1/2, -y+1/2, -z+1/2'
'-x, -y, -z'
'x, y-1/2, -z'
'x, -y-1/2, z'
'-x, y, z'
'-x+1/2, -y+1/2, -z+1/2'
'x+1/2, y, -z+1/2'
'x+1/2, -y, z+1/2'
'-x+1/2, y+1/2, z+1/2'

loop_
_atom_site_label
_atom_site_type_symbol
_atom_site_fract_x
_atom_site_fract_y
_atom_site_fract_z
_atom_site_U_iso_or_equiv
_atom_site_adp_type
_atom_site_occupancy
_atom_site_site_symmetry_order
_atom_site_calc_flag
_atom_site_refinement_flags_posn
_atom_site_refinement_flags_adp
_atom_site_refinement_flags_occupancy
Gd1 Gd 0.5000 0.2500 0.69896(8) 0.0156(3) Uani 0.99 4 d S T P
Eu1 Eu 0.5000 0.2500 0.69896(8) 0.0156(3) Uani 0.01 4 d S T P
Si1 Si 0.2714(9) 0.2500 0.4136(6) 0.0082(11) Uani 0.5 2 d S T P
O1 O 0.5000 0.177(2) 0.4451(14) 0.015(3) Uani 0.5 2 d S T P
O2 O 0.221(2) 0.008(2) 0.3214(10) 0.032(3) Uani 0.5 1 d . . P
O3 O 0.166(2) 0.2500 0.5725(15) 0.028(4) Uani 0.5 2 d S TU P
Na1 Na 0.1662(14) 0.2500 0.4298(9) 0.018(2) Uani 0.5 2 d S T P

loop_
_atom_site_aniso_label
_atom_site_aniso_U_11
_atom_site_aniso_U_22
_atom_site_aniso_U_33
_atom_site_aniso_U_23
_atom_site_aniso_U_13
_atom_site_aniso_U_12
Gd1 0.0056(4) 0.0342(5) 0.0071(3) 0.000 0.000 0.000
Eu1 0.0056(4) 0.0342(5) 0.0071(3) 0.000 0.000 0.000
Si1 0.005(3) 0.012(3) 0.007(2) 0.000 -0.003(2) 0.000
O1 0.012(6) 0.014(9) 0.017(7) 0.001(5) 0.000 0.000
O2 0.060(9) 0.007(5) 0.027(6) -0.004(4) -0.024(6) 0.005(5)
O3 0.025(7) 0.054(8) 0.006(6) 0.000 0.000(5) 0.000
Na1 0.005(4) 0.030(5) 0.018(5) 0.000 -0.004(4) 0.000

loop_
_atom_type_symbol
_atom_type_description
_atom_type_scat_dispersion_real
_atom_type_scat_dispersion_imag
_atom_type_scat_source
O O 0.0106 0.0060 'International Tables Vol C Tables 4.2.6.8 and 6.1.1.4'
Na Na 0.0362 0.0249 'International Tables Vol C Tables 4.2.6.8 and 6.1.1.4'
Si Si 0.0817 0.0704 'International Tables Vol C Tables 4.2.6.8 and 6.1.1.4'
Gd Gd -0.1653 3.9035 'International Tables Vol C Tables 4.2.6.8 and 6.1.1.4'
Eu Eu -0.1578 3.6682 'International Tables Vol C Tables 4.2.6.8 and 6.1.1.4'

loop_
_geom_angle_atom_site_label_1
_geom_angle_atom_site_label_2
_geom_angle_atom_site_label_3
_geom_angle
_geom_angle_site_symmetry_1
_geom_angle_site_symmetry_3
O2 Gd1 O2 122.8(5) 5 6_545
O2 Gd1 O2 73.7(6) 5 15
O2 Gd1 O2 79.8(6) 6_545 15
O2 Gd1 O2 79.8(6) 5 16
O2 Gd1 O2 73.7(6) 6_545 16
O2 Gd1 O2 122.8(5) 15 16
O2 Gd1 O1 111.7(3) 5 2_655
O2 Gd1 O1 125.0(3) 6_545 2_655
O2 Gd1 O1 125.0(3) 15 2_655
O2 Gd1 O1 111.7(3) 16 2_655
O2 Gd1 O1 125.0(3) 5 .
O2 Gd1 O1 111.7(3) 6_545 .
O2 Gd1 O1 111.7(3) 15 .
O2 Gd1 O1 125.0(3) 16 .
O1 Gd1 O1 19.5(6) 2_655 .
O2 Gd1 O2 155.1(3) 5 4_556
O2 Gd1 O2 33.7(5) 6_545 4_556
O2 Gd1 O2 101.3(4) 15 4_556
O2 Gd1 O2 83.0(4) 16 4_556
O1 Gd1 O2 91.3(3) 2_655 4_556
O1 Gd1 O2 79.8(3) . 4_556
O2 Gd1 O2 33.7(5) 5 3_656
O2 Gd1 O2 155.1(3) 6_545 3_656
O2 Gd1 O2 83.0(4) 15 3_656
O2 Gd1 O2 101.3(4) 16 3_656
O1 Gd1 O2 79.8(3) 2_655 3_656
O1 Gd1 O2 91.3(3) . 3_656
O2 Gd1 O2 171.0(4) 4_556 3_656
O2 Gd1 O2 101.3(4) 5 10_566
O2 Gd1 O2 83.0(4) 6_545 10_566
O2 Gd1 O2 155.1(3) 15 10_566
O2 Gd1 O2 33.7(5) 16 10_566
O1 Gd1 O2 79.8(3) 2_655 10_566
O1 Gd1 O2 91.3(3) . 10_566
O2 Gd1 O2 72.6(6) 4_556 10_566
O2 Gd1 O2 106.6(6) 3_656 10_566
O2 Gd1 O2 83.0(4) 5 9_656
O2 Gd1 O2 101.3(4) 6_545 9_656
O2 Gd1 O2 33.7(5) 15 9_656
O2 Gd1 O2 155.1(3) 16 9_656
O1 Gd1 O2 91.3(3) 2_655 9_656
O1 Gd1 O2 79.8(3) . 9_656
O2 Gd1 O2 106.6(6) 4_556 9_656
O2 Gd1 O2 72.6(6) 3_656 9_656
O2 Gd1 O2 171.0(4) 10_566 9_656
O2 Gd1 O3 43.4(3) 5 14_556
O2 Gd1 O3 83.4(4) 6_545 14_556
O2 Gd1 O3 43.4(3) 15 14_556
O2 Gd1 O3 83.4(4) 16 14_556
O1 Gd1 O3 150.1(4) 2_655 14_556
O1 Gd1 O3 150.1(4) . 14_556
O2 Gd1 O3 116.8(4) 4_556 14_556
O2 Gd1 O3 71.8(4) 3_656 14_556
O2 Gd1 O3 116.8(4) 10_566 14_556
O2 Gd1 O3 71.8(4) 9_656 14_556
O2 Gd1 O3 83.4(4) 5 13_556
O2 Gd1 O3 43.4(3) 6_545 13_556
O2 Gd1 O3 83.4(4) 15 13_556
O2 Gd1 O3 43.4(3) 16 13_556
O1 Gd1 O3 150.1(4) 2_655 13_556
O1 Gd1 O3 150.1(4) . 13_556
O2 Gd1 O3 71.8(4) 4_556 13_556
O2 Gd1 O3 116.8(4) 3_656 13_556
O2 Gd1 O3 71.8(4) 10_566 13_556
O2 Gd1 O3 116.8(4) 9_656 13_556
O3 Gd1 O3 56.9(7) 14_556 13_556
Na1 Si1 O2 84.0(7) . 11_565
Na1 Si1 O2 84.0(7) . .
O2 Si1 O2 110.9(8) 11_565 .
Na1 Si1 O3 52.1(10) . .
O2 Si1 O3 112.1(6) 11_565 .
O2 Si1 O3 112.1(6) . .
Na1 Si1 O1 153.9(9) . .
O2 Si1 O1 120.0(7) 11_565 .
O2 Si1 O1 95.5(7) . .
O3 Si1 O1 105.3(8) . .
Na1 Si1 O1 153.9(9) . 2_655
O2 Si1 O1 95.5(7) 11_565 2_655
O2 Si1 O1 120.0(7) . 2_655
O3 Si1 O1 105.3(8) . 2_655
O1 Si1 O1 28.3(8) . 2_655
Na1 Si1 Na1 8.8(7) . 2
O2 Si1 Na1 79.1(6) 11_565 2
O2 Si1 Na1 79.1(6) . 2
O3 Si1 Na1 60.9(6) . 2
O1 Si1 Na1 160.7(5) . 2
O1 Si1 Na1 160.7(5) 2_655 2
Na1 Si1 Gd1 109.2(9) . .
O2 Si1 Gd1 124.1(4) 11_565 .
O2 Si1 Gd1 124.1(4) . .
O3 Si1 Gd1 57.0(6) . .
O1 Si1 Gd1 50.2(5) . .
O1 Si1 Gd1 50.2(5) 2_655 .
Na1 Si1 Gd1 118.0(3) 2 .
Na1 Si1 Na1 71.7(4) . 10_566
O2 Si1 Na1 58.6(4) 11_565 10_566
O2 Si1 Na1 154.0(5) . 10_566
O3 Si1 Na1 59.58(13) . 10_566
O1 Si1 Na1 110.3(5) . 10_566
O1 Si1 Na1 85.7(4) 2_655 10_566
Na1 Si1 Na1 75.60(18) 2 10_566
Gd1 Si1 Na1 74.16(17) . 10_566
Na1 Si1 Na1 71.7(4) . 10_556
O2 Si1 Na1 154.0(5) 11_565 10_556
O2 Si1 Na1 58.6(4) . 10_556
O3 Si1 Na1 59.58(13) . 10_556
O1 Si1 Na1 85.7(4) . 10_556
O1 Si1 Na1 110.3(5) 2_655 10_556
Na1 Si1 Na1 75.60(18) 2 10_556
Gd1 Si1 Na1 74.16(17) . 10_556
Na1 Si1 Na1 119.2(3) 10_566 10_556
Na1 Si1 Na1 109.4(9) . 13
O2 Si1 Na1 60.6(4) 11_565 13
O2 Si1 Na1 60.6(4) . 13
O3 Si1 Na1 161.5(7) . 13
O1 Si1 Na1 92.7(6) . 13
O1 Si1 Na1 92.7(6) 2_655 13
Na1 Si1 Na1 100.5(3) 2 13
Gd1 Si1 Na1 141.5(3) . 13
Na1 Si1 Na1 118.63(14) 10_566 13
Na1 Si1 Na1 118.63(14) 10_556 13
O1 O1 Si1 75.8(4) 2_655 .
O1 O1 Si1 75.8(4) 2_655 2_655
Si1 O1 Si1 144.9(8) . 2_655
O1 O1 Na1 80.0(3) 2_655 2_655
Si1 O1 Na1 152.2(7) . 2_655
Si1 O1 Na1 8.0(3) 2_655 2_655
O1 O1 Na1 80.0(3) 2_655 .
Si1 O1 Na1 8.0(3) . .
Si1 O1 Na1 152.2(7) 2_655 .
Na1 O1 Na1 158.9(6) 2_655 .
O1 O1 Gd1 80.2(3) 2_655 .
Si1 O1 Gd1 97.6(5) . .
Si1 O1 Gd1 97.6(5) 2_655 .
Na1 O1 Gd1 91.7(4) 2_655 .
Na1 O1 Gd1 91.7(4) . .
O1 O1 Gd1 150.5(3) 2_655 9_656
Si1 O1 Gd1 97.3(4) . 9_656
Si1 O1 Gd1 97.3(4) 2_655 9_656
Na1 O1 Gd1 96.9(3) 2_655 9_656
Na1 O1 Gd1 96.9(3) . 9_656
Gd1 O1 Gd1 129.3(5) . 9_656
O1 O1 Eu1 150.5(3) 2_655 9_656
Si1 O1 Eu1 97.3(4) . 9_656
Si1 O1 Eu1 97.3(4) 2_655 9_656
Na1 O1 Eu1 96.9(3) 2_655 9_656
Na1 O1 Eu1 96.9(3) . 9_656
Gd1 O1 Eu1 129.3(5) . 9_656
Gd1 O1 Eu1 0.00(3) 9_656 9_656
O2 O2 Si1 116.0(8) 7_545 .
O2 O2 Na1 128.6(4) 7_545 .
Si1 O2 Na1 25.4(3) . .
O2 O2 O3 126.4(5) 7_545 10_556
Si1 O2 O3 114.6(7) . 10_556
Na1 O2 O3 104.9(7) . 10_556
O2 O2 Gd1 74.4(7) 7_545 5_444
Si1 O2 Gd1 152.1(8) . 5_444
Na1 O2 Gd1 127.5(8) . 5_444
O3 O2 Gd1 69.4(6) 10_556 5_444
O2 O2 Eu1 74.4(7) 7_545 5_444
Si1 O2 Eu1 152.1(8) . 5_444
Na1 O2 Eu1 127.5(8) . 5_444
O3 O2 Eu1 69.4(6) 10_556 5_444
Gd1 O2 Eu1 0.00(3) 5_444 5_444
O2 O2 Gd1 71.9(9) 7_545 9_656
Si1 O2 Gd1 110.8(7) . 9_656
Na1 O2 Gd1 133.1(7) . 9_656
O3 O2 Gd1 74.8(6) 10_556 9_656
Gd1 O2 Gd1 97.0(4) 5_444 9_656
Eu1 O2 Gd1 97.0(4) 5_444 9_656
O2 O2 Eu1 71.9(9) 7_545 9_656
Si1 O2 Eu1 110.8(7) . 9_656
Na1 O2 Eu1 133.1(7) . 9_656
O3 O2 Eu1 74.8(6) 10_556 9_656
Gd1 O2 Eu1 97.0(4) 5_444 9_656
Eu1 O2 Eu1 97.0(4) 5_444 9_656
Gd1 O2 Eu1 0.00(3) 9_656 9_656
O2 O2 Na1 147.8(4) 7_545 10_556
Si1 O2 Na1 90.9(4) . 10_556
Na1 O2 Na1 83.3(4) . 10_556
O3 O2 Na1 23.7(4) 10_556 10_556
Gd1 O2 Na1 90.2(4) 5_444 10_556
Eu1 O2 Na1 90.2(4) 5_444 10_556
Gd1 O2 Na1 82.4(4) 9_656 10_556
Eu1 O2 Na1 82.4(4) 9_656 10_556
O2 O2 Na1 28.7(3) 7_545 13
Si1 O2 Na1 89.0(5) . 13
Na1 O2 Na1 100.0(6) . 13
O3 O2 Na1 155.0(7) 10_556 13
Gd1 O2 Na1 93.9(3) 5_444 13
Eu1 O2 Na1 93.9(3) 5_444 13
Gd1 O2 Na1 89.7(4) 9_656 13
Eu1 O2 Na1 89.7(4) 9_656 13
Na1 O2 Na1 171.5(6) 10_556 13
Na1 O3 Si1 26.3(5) . .
Na1 O3 O2 123.7(6) . 10_566
Si1 O3 O2 113.9(7) . 10_566
Na1 O3 O2 123.7(6) . 4_556
Si1 O3 O2 113.9(7) . 4_556
O2 O3 O2 107.1(10) 10_566 4_556
Na1 O3 Eu1 151.5(12) . 13_556
Si1 O3 Eu1 177.8(9) . 13_556
O2 O3 Eu1 67.2(6) 10_566 13_556
O2 O3 Eu1 67.2(6) 4_556 13_556
Na1 O3 Gd1 151.5(12) . 13_556
Si1 O3 Gd1 177.8(9) . 13_556
O2 O3 Gd1 67.2(6) 10_566 13_556
O2 O3 Gd1 67.2(6) 4_556 13_556
Eu1 O3 Gd1 0.000(16) 13_556 13_556
Na1 O3 Gd1 117.0(10) . .
Si1 O3 Gd1 90.7(7) . .
O2 O3 Gd1 63.9(6) 10_566 .
O2 O3 Gd1 63.9(6) 4_556 .
Eu1 O3 Gd1 91.5(4) 13_556 .
Gd1 O3 Gd1 91.5(4) 13_556 .
Na1 O3 Na1 60.0(8) . 2
Si1 O3 Na1 86.2(6) . 2
O2 O3 Na1 117.4(7) 10_566 2
O2 O3 Na1 117.4(7) 4_556 2
Eu1 O3 Na1 91.5(6) 13_556 2
Gd1 O3 Na1 91.5(6) 13_556 2
Gd1 O3 Na1 177.0(6) . 2
Na1 O3 Na1 89.6(3) . 10_566
Si1 O3 Na1 89.6(4) . 10_566
O2 O3 Na1 36.9(4) 10_566 10_566
O2 O3 Na1 144.0(8) 4_556 10_566
Eu1 O3 Na1 90.4(4) 13_556 10_566
Gd1 O3 Na1 90.4(4) 13_556 10_566
Gd1 O3 Na1 90.2(4) . 10_566
Na1 O3 Na1 89.8(4) 2 10_566
Na1 O3 Na1 89.6(3) . 10_556
Si1 O3 Na1 89.6(4) . 10_556
O2 O3 Na1 144.0(8) 10_566 10_556
O2 O3 Na1 36.9(4) 4_556 10_556
Eu1 O3 Na1 90.4(4) 13_556 10_556
Gd1 O3 Na1 90.4(4) 13_556 10_556
Gd1 O3 Na1 90.2(4) . 10_556
Na1 O3 Na1 89.8(4) 2 10_556
Na1 O3 Na1 179.1(7) 10_566 10_556
Si1 Na1 O3 101.6(12) . .
Si1 Na1 O2 70.6(7) . 11_565
O3 Na1 O2 125.8(5) . 11_565
Si1 Na1 O2 70.6(7) . .
O3 Na1 O2 125.8(5) . .
O2 Na1 O2 102.7(9) 11_565 .
Si1 Na1 Na1 168.4(9) . 2
O3 Na1 Na1 90.0(8) . 2
O2 Na1 Na1 102.6(6) 11_565 2
O2 Na1 Na1 102.6(6) . 2
Si1 Na1 O1 18.1(7) . .
O3 Na1 O1 86.5(9) . .
O2 Na1 O1 87.4(7) 11_565 .
O2 Na1 O1 71.7(6) . .
Na1 Na1 O1 169.5(3) 2 .
Si1 Na1 O1 18.1(6) . 2_655
O3 Na1 O1 86.5(9) . 2_655
O2 Na1 O1 71.7(6) 11_565 2_655
O2 Na1 O1 87.5(7) . 2_655
Na1 Na1 O1 169.5(3) 2 2_655
O1 Na1 O1 19.9(6) . 2_655
Si1 Na1 O3 161.7(11) . 2
O3 Na1 O3 60.0(10) . 2
O2 Na1 O3 118.8(6) 11_565 2
O2 Na1 O3 118.8(6) . 2
Na1 Na1 O3 30.0(4) 2 2
O1 Na1 O3 145.2(6) . 2
O1 Na1 O3 145.2(6) 2_655 2
Si1 Na1 O2 92.1(8) . 10_566
O3 Na1 O2 32.6(3) . 10_566
O2 Na1 O2 93.2(4) 11_565 10_566
O2 Na1 O2 150.4(7) . 10_566
Na1 Na1 O2 97.9(4) 2 10_566
O1 Na1 O2 84.5(5) . 10_566
O1 Na1 O2 74.0(5) 2_655 10_566
O3 Na1 O2 72.4(4) 2 10_566
Si1 Na1 O2 92.1(8) . 4_556
O3 Na1 O2 32.6(3) . 4_556
O2 Na1 O2 150.4(7) 11_565 4_556
O2 Na1 O2 93.3(4) . 4_556
Na1 Na1 O2 97.9(4) 2 4_556
O1 Na1 O2 74.0(5) . 4_556
O1 Na1 O2 84.5(5) 2_655 4_556
O3 Na1 O2 72.4(4) 2 4_556
O2 Na1 O2 62.7(5) 10_566 4_556
Si1 Na1 O3 89.9(4) . 10_556
O3 Na1 O3 90.4(3) . 10_556
O2 Na1 O3 140.9(6) 11_565 10_556
O2 Na1 O3 38.2(5) . 10_556
Na1 Na1 O3 90.0(4) 2 10_556
O1 Na1 O3 80.1(5) . 10_556
O1 Na1 O3 100.0(5) 2_655 10_556
O3 Na1 O3 90.2(4) 2 10_556
O2 Na1 O3 121.8(5) 10_566 10_556
O2 Na1 O3 59.1(4) 4_556 10_556
Si1 Na1 O3 89.9(4) . 10_566
O3 Na1 O3 90.4(3) . 10_566
O2 Na1 O3 38.2(5) 11_565 10_566
O2 Na1 O3 140.9(6) . 10_566
Na1 Na1 O3 90.0(4) 2 10_566
O1 Na1 O3 100.0(5) . 10_566
O1 Na1 O3 80.1(5) 2_655 10_566
O3 Na1 O3 90.2(4) 2 10_566
O2 Na1 O3 59.1(4) 10_566 10_566
O2 Na1 O3 121.8(5) 4_556 10_566
O3 Na1 O3 179.1(7) 10_556 10_566

loop_
_geom_bond_atom_site_label_1
_geom_bond_atom_site_label_2
_geom_bond_distance
_geom_bond_site_symmetry_2
Gd1 O2 2.341(12) 5
Gd1 O2 2.341(12) 6_545
Gd1 O2 2.341(12) 15
Gd1 O2 2.341(12) 16
Gd1 O1 2.355(13) 2_655
Gd1 O1 2.355(13) .
Gd1 O2 2.372(13) 4_556
Gd1 O2 2.372(13) 3_656
Gd1 O2 2.372(13) 10_566
Gd1 O2 2.372(13) 9_656
Gd1 O3 2.376(14) 14_556
Gd1 O3 2.376(14) 13_556
Si1 Na1 0.731(8) .
Si1 O2 1.606(11) 11_565
Si1 O2 1.606(11) .
Si1 O3 1.619(15) .
Si1 O1 1.632(7) .
Si1 O1 1.632(7) 2_655
Si1 Na1 2.981(14) 2
Si1 Na1 3.162(4) 10_566
Si1 Na1 3.162(4) 10_556
Si1 Na1 3.168(9) 13
O1 O1 0.80(2) 2_655
O1 Si1 1.632(7) 2_655
O1 Na1 2.311(10) 2_655
O1 Na1 2.311(10) .
O1 Gd1 2.674(12) 9_656
O1 Eu1 2.674(12) 9_656
O2 O2 1.37(2) 7_545
O2 Na1 1.693(12) .
O2 O3 1.746(14) 10_556
O2 Gd1 2.341(12) 5_444
O2 Eu1 2.341(12) 5_444
O2 Gd1 2.372(13) 9_656
O2 Eu1 2.372(13) 9_656
O2 Na1 2.699(12) 10_556
O2 Na1 2.760(13) 13
O3 Na1 1.305(15) .
O3 O2 1.746(14) 10_566
O3 O2 1.746(14) 4_556
O3 Eu1 2.376(14) 13_556
O3 Gd1 2.376(14) 13_556
O3 Na1 2.611(17) 2
O3 Na1 2.7265(5) 10_566
O3 Na1 2.7265(5) 10_556
Na1 O2 1.693(12) 11_565
Na1 Na1 2.26(2) 2
Na1 O1 2.311(10) 2_655
Na1 O3 2.611(17) 2
Na1 O2 2.699(12) 10_566
Na1 O2 2.699(12) 4_556
Na1 O3 2.7265(5) 10_556
Na1 O3 2.7265(5) 10_566

loop_
_geom_torsion_atom_site_label_1
_geom_torsion_atom_site_label_2
_geom_torsion_atom_site_label_3
_geom_torsion_atom_site_label_4
_geom_torsion
_geom_torsion_site_symmetry_1
_geom_torsion_site_symmetry_4
Na1 Si1 O1 O1 -121.1(16) . 2_655
O2 Si1 O1 O1 33.4(5) 11_565 2_655
O2 Si1 O1 O1 151.4(5) . 2_655
O3 Si1 O1 O1 -94.0(2) . 2_655
Na1 Si1 O1 O1 -136.0(16) 2 2_655
Gd1 Si1 O1 O1 -77.9(4) . 2_655
Na1 Si1 O1 O1 -31.25(17) 10_566 2_655
Na1 Si1 O1 O1 -150.80(18) 10_556 2_655
Na1 Si1 O1 O1 90.68(15) 13 2_655
Na1 Si1 O1 Si1 -158.1(12) . 2_655
O2 Si1 O1 Si1 -3.6(19) 11_565 2_655
O2 Si1 O1 Si1 114.3(14) . 2_655
O3 Si1 O1 Si1 -131.0(14) . 2_655
O1 Si1 O1 Si1 -37.0(16) 2_655 2_655
Na1 Si1 O1 Si1 -173.0(5) 2 2_655
Gd1 Si1 O1 Si1 -114.9(16) . 2_655
Na1 Si1 O1 Si1 -68.3(16) 10_566 2_655
Na1 Si1 O1 Si1 172.2(15) 10_556 2_655
Na1 Si1 O1 Si1 53.6(15) 13 2_655
Na1 Si1 O1 Na1 -151.7(17) . 2_655
O2 Si1 O1 Na1 3(2) 11_565 2_655
O2 Si1 O1 Na1 120.7(16) . 2_655
O3 Si1 O1 Na1 -124.6(16) . 2_655
O1 Si1 O1 Na1 -30.7(17) 2_655 2_655
Na1 Si1 O1 Na1 -166.7(10) 2 2_655
Gd1 Si1 O1 Na1 -108.5(17) . 2_655
Na1 Si1 O1 Na1 -61.9(18) 10_566 2_655
Na1 Si1 O1 Na1 178.5(16) 10_556 2_655
Na1 Si1 O1 Na1 60.0(16) 13 2_655
O2 Si1 O1 Na1 154.5(19) 11_565 .
O2 Si1 O1 Na1 -87.6(14) . .
O3 Si1 O1 Na1 27.1(14) . .
O1 Si1 O1 Na1 121.1(16) 2_655 .
Na1 Si1 O1 Na1 -14.9(7) 2 .
Gd1 Si1 O1 Na1 43.2(17) . .
Na1 Si1 O1 Na1 89.8(15) 10_566 .
Na1 Si1 O1 Na1 -29.7(16) 10_556 .
Na1 Si1 O1 Na1 -148.3(15) 13 .
Na1 Si1 O1 Gd1 -43.2(17) . .
O2 Si1 O1 Gd1 111.3(6) 11_565 .
O2 Si1 O1 Gd1 -130.8(5) . .
O3 Si1 O1 Gd1 -16.1(4) . .
O1 Si1 O1 Gd1 77.9(4) 2_655 .
Na1 Si1 O1 Gd1 -58.1(16) 2 .
Na1 Si1 O1 Gd1 46.6(5) 10_566 .
Na1 Si1 O1 Gd1 -72.9(3) 10_556 .
Na1 Si1 O1 Gd1 168.6(3) 13 .
Na1 Si1 O1 Gd1 88.1(16) . 9_656
O2 Si1 O1 Gd1 -117.4(6) 11_565 9_656
O2 Si1 O1 Gd1 0.6(6) . 9_656
O3 Si1 O1 Gd1 115.3(3) . 9_656
O1 Si1 O1 Gd1 -150.8(2) 2_655 9_656
Na1 Si1 O1 Gd1 73.2(16) 2 9_656
Gd1 Si1 O1 Gd1 131.3(6) . 9_656
Na1 Si1 O1 Gd1 178.0(2) 10_566 9_656
Na1 Si1 O1 Gd1 58.4(3) 10_556 9_656
Na1 Si1 O1 Gd1 -60.1(3) 13 9_656
Na1 Si1 O1 Eu1 88.1(16) . 9_656
O2 Si1 O1 Eu1 -117.4(6) 11_565 9_656
O2 Si1 O1 Eu1 0.6(6) . 9_656
O3 Si1 O1 Eu1 115.3(3) . 9_656
O1 Si1 O1 Eu1 -150.8(2) 2_655 9_656
Na1 Si1 O1 Eu1 73.2(16) 2 9_656
Gd1 Si1 O1 Eu1 131.3(6) . 9_656
Na1 Si1 O1 Eu1 178.0(2) 10_566 9_656
Na1 Si1 O1 Eu1 58.4(3) 10_556 9_656
Na1 Si1 O1 Eu1 -60.1(3) 13 9_656
Na1 Si1 O2 O2 126.1(15) . 7_545
O2 Si1 O2 O2 45(2) 11_565 7_545
O3 Si1 O2 O2 171.0(13) . 7_545
O1 Si1 O2 O2 -80.1(14) . 7_545
O1 Si1 O2 O2 -64.9(15) 2_655 7_545
Na1 Si1 O2 O2 118.7(13) 2 7_545
Gd1 Si1 O2 O2 -124.8(11) . 7_545
Na1 Si1 O2 O2 105.5(18) 10_566 7_545
Na1 Si1 O2 O2 -161.6(16) 10_556 7_545
Na1 Si1 O2 O2 9.9(11) 13 7_545
O2 Si1 O2 Na1 -81.2(10) 11_565 .
O3 Si1 O2 Na1 44.8(9) . .
O1 Si1 O2 Na1 153.8(9) . .
O1 Si1 O2 Na1 169.0(11) 2_655 .
Na1 Si1 O2 Na1 -7.4(6) 2 .
Gd1 Si1 O2 Na1 109.1(9) . .
Na1 Si1 O2 Na1 -20.6(12) 10_566 .
Na1 Si1 O2 Na1 72.3(8) 10_556 .
Na1 Si1 O2 Na1 -116.3(8) 13 .
Na1 Si1 O2 O3 -72.3(11) . 10_556
O2 Si1 O2 O3 -153.4(6) 11_565 10_556
O3 Si1 O2 O3 -27.4(10) . 10_556
O1 Si1 O2 O3 81.5(11) . 10_556
O1 Si1 O2 O3 96.8(11) 2_655 10_556
Na1 Si1 O2 O3 -79.7(9) 2 10_556
Gd1 Si1 O2 O3 36.8(12) . 10_556
Na1 Si1 O2 O3 -92.9(12) 10_566 10_556
Na1 Si1 O2 O3 0.0(7) 10_556 10_556
Na1 Si1 O2 O3 171.5(11) 13 10_556
Na1 Si1 O2 Gd1 19.8(15) . 5_444
O2 Si1 O2 Gd1 -61.4(19) 11_565 5_444
O3 Si1 O2 Gd1 64.6(15) . 5_444
O1 Si1 O2 Gd1 173.6(13) . 5_444
O1 Si1 O2 Gd1 -171.2(11) 2_655 5_444
Na1 Si1 O2 Gd1 12.4(13) 2 5_444
Gd1 Si1 O2 Gd1 128.9(11) . 5_444
Na1 Si1 O2 Gd1 -1(2) 10_566 5_444
Na1 Si1 O2 Gd1 92.1(14) 10_556 5_444
Na1 Si1 O2 Gd1 -96.5(13) 13 5_444
Na1 Si1 O2 Eu1 19.8(15) . 5_444
O2 Si1 O2 Eu1 -61.4(19) 11_565 5_444
O3 Si1 O2 Eu1 64.6(15) . 5_444
O1 Si1 O2 Eu1 173.6(13) . 5_444
O1 Si1 O2 Eu1 -171.2(11) 2_655 5_444
Na1 Si1 O2 Eu1 12.4(13) 2 5_444
Gd1 Si1 O2 Eu1 128.9(11) . 5_444
Na1 Si1 O2 Eu1 -1(2) 10_566 5_444
Na1 Si1 O2 Eu1 92.1(14) 10_556 5_444
Na1 Si1 O2 Eu1 -96.5(13) 13 5_444
Na1 Si1 O2 Gd1 -154.5(8) . 9_656
O2 Si1 O2 Gd1 124.3(6) 11_565 9_656
O3 Si1 O2 Gd1 -109.7(7) . 9_656
O1 Si1 O2 Gd1 -0.7(7) . 9_656
O1 Si1 O2 Gd1 14.5(9) 2_655 9_656
Na1 Si1 O2 Gd1 -161.9(5) 2 9_656
Gd1 Si1 O2 Gd1 -45.4(8) . 9_656
Na1 Si1 O2 Gd1 -175.1(6) 10_566 9_656
Na1 Si1 O2 Gd1 -82.2(5) 10_556 9_656
Na1 Si1 O2 Gd1 89.2(6) 13 9_656
Na1 Si1 O2 Eu1 -154.5(8) . 9_656
O2 Si1 O2 Eu1 124.3(6) 11_565 9_656
O3 Si1 O2 Eu1 -109.7(7) . 9_656
O1 Si1 O2 Eu1 -0.7(7) . 9_656
O1 Si1 O2 Eu1 14.5(9) 2_655 9_656
Na1 Si1 O2 Eu1 -161.9(5) 2 9_656
Gd1 Si1 O2 Eu1 -45.4(8) . 9_656
Na1 Si1 O2 Eu1 -175.1(6) 10_566 9_656
Na1 Si1 O2 Eu1 -82.2(5) 10_556 9_656
Na1 Si1 O2 Eu1 89.2(6) 13 9_656
Na1 Si1 O2 Na1 -72.3(8) . 10_556
O2 Si1 O2 Na1 -153.4(5) 11_565 10_556
O3 Si1 O2 Na1 -27.4(8) . 10_556
O1 Si1 O2 Na1 81.5(6) . 10_556
O1 Si1 O2 Na1 96.8(8) 2_655 10_556
Na1 Si1 O2 Na1 -79.7(4) 2 10_556
Gd1 Si1 O2 Na1 36.8(7) . 10_556
Na1 Si1 O2 Na1 -92.9(9) 10_566 10_556
Na1 Si1 O2 Na1 171.5(6) 13 10_556
Na1 Si1 O2 Na1 116.3(8) . 13
O2 Si1 O2 Na1 35.1(10) 11_565 13
O3 Si1 O2 Na1 161.1(7) . 13
O1 Si1 O2 Na1 -89.9(6) . 13
O1 Si1 O2 Na1 -74.7(7) 2_655 13
Na1 Si1 O2 Na1 108.8(4) 2 13
Gd1 Si1 O2 Na1 -134.7(5) . 13
Na1 Si1 O2 Na1 95.7(10) 10_566 13
Na1 Si1 O2 Na1 -171.5(6) 10_556 13
O2 Si1 O3 Na1 62.7(6) 11_565 .
O2 Si1 O3 Na1 -62.7(6) . .
O1 Si1 O3 Na1 -165.3(4) . .
O1 Si1 O3 Na1 165.3(4) 2_655 .
Na1 Si1 O3 Na1 0.000(4) 2 .
Gd1 Si1 O3 Na1 180.000(2) . .
Na1 Si1 O3 Na1 89.8(4) 10_566 .
Na1 Si1 O3 Na1 -89.8(4) 10_556 .
Na1 Si1 O3 Na1 0.000(3) 13 .
Na1 Si1 O3 O2 -118.4(8) . 10_566
O2 Si1 O3 O2 -55.7(10) 11_565 10_566
O2 Si1 O3 O2 178.9(10) . 10_566
O1 Si1 O3 O2 76.3(9) . 10_566
O1 Si1 O3 O2 46.9(10) 2_655 10_566
Na1 Si1 O3 O2 -118.4(8) 2 10_566
Gd1 Si1 O3 O2 61.6(8) . 10_566
Na1 Si1 O3 O2 -28.6(6) 10_566 10_566
Na1 Si1 O3 O2 151.8(12) 10_556 10_566
Na1 Si1 O3 O2 -118.4(8) 13 10_566
Na1 Si1 O3 O2 118.4(8) . 4_556
O2 Si1 O3 O2 -178.9(10) 11_565 4_556
O2 Si1 O3 O2 55.7(10) . 4_556
O1 Si1 O3 O2 -46.9(10) . 4_556
O1 Si1 O3 O2 -76.3(9) 2_655 4_556
Na1 Si1 O3 O2 118.4(8) 2 4_556
Gd1 Si1 O3 O2 -61.6(8) . 4_556
Na1 Si1 O3 O2 -151.8(12) 10_566 4_556
Na1 Si1 O3 O2 28.6(6) 10_556 4_556
Na1 Si1 O3 O2 118.4(8) 13 4_556
Na1 Si1 O3 Gd1 180.000(2) . .
O2 Si1 O3 Gd1 -117.3(6) 11_565 .
O2 Si1 O3 Gd1 117.3(6) . .
O1 Si1 O3 Gd1 14.7(4) . .
O1 Si1 O3 Gd1 -14.7(4) 2_655 .
Na1 Si1 O3 Gd1 180.000(1) 2 .
Na1 Si1 O3 Gd1 -90.2(4) 10_566 .
Na1 Si1 O3 Gd1 90.2(4) 10_556 .
Na1 Si1 O3 Gd1 180.000(5) 13 .
Na1 Si1 O3 Na1 0.000(2) . 2
O2 Si1 O3 Na1 62.7(6) 11_565 2
O2 Si1 O3 Na1 -62.7(6) . 2
O1 Si1 O3 Na1 -165.3(4) . 2
O1 Si1 O3 Na1 165.3(4) 2_655 2
Gd1 Si1 O3 Na1 180.000(2) . 2
Na1 Si1 O3 Na1 89.8(4) 10_566 2
Na1 Si1 O3 Na1 -89.8(4) 10_556 2
Na1 Si1 O3 Na1 0.000(5) 13 2
Na1 Si1 O3 Na1 -89.8(4) . 10_566
O2 Si1 O3 Na1 -27.1(8) 11_565 10_566
O2 Si1 O3 Na1 -152.5(5) . 10_566
O1 Si1 O3 Na1 104.9(5) . 10_566
O1 Si1 O3 Na1 75.5(6) 2_655 10_566
Na1 Si1 O3 Na1 -89.8(4) 2 10_566
Gd1 Si1 O3 Na1 90.2(4) . 10_566
Na1 Si1 O3 Na1 -179.6(8) 10_556 10_566
Na1 Si1 O3 Na1 -89.8(4) 13 10_566
Na1 Si1 O3 Na1 89.8(4) . 10_556
O2 Si1 O3 Na1 152.5(5) 11_565 10_556
O2 Si1 O3 Na1 27.1(8) . 10_556
O1 Si1 O3 Na1 -75.5(6) . 10_556
O1 Si1 O3 Na1 -104.9(5) 2_655 10_556
Na1 Si1 O3 Na1 89.8(4) 2 10_556
Gd1 Si1 O3 Na1 -90.2(4) . 10_556
Na1 Si1 O3 Na1 179.6(8) 10_566 10_556
Na1 Si1 O3 Na1 89.8(4) 13 10_556
O2 Si1 Na1 O3 -124.1(4) 11_565 .
O2 Si1 Na1 O3 124.1(4) . .
O1 Si1 Na1 O3 33.9(15) . .
O1 Si1 Na1 O3 -33.9(15) 2_655 .
Na1 Si1 Na1 O3 180.000(13) 2 .
Gd1 Si1 Na1 O3 0.000(2) . .
Na1 Si1 Na1 O3 -65.2(3) 10_566 .
Na1 Si1 Na1 O3 65.2(3) 10_556 .
Na1 Si1 Na1 O3 180.000(2) 13 .
O2 Si1 Na1 O2 -111.8(8) . 11_565
O3 Si1 Na1 O2 124.1(4) . 11_565
O1 Si1 Na1 O2 158.0(16) . 11_565
O1 Si1 Na1 O2 90.3(15) 2_655 11_565
Na1 Si1 Na1 O2 -55.9(4) 2 11_565
Gd1 Si1 Na1 O2 124.1(4) . 11_565
Na1 Si1 Na1 O2 58.9(5) 10_566 11_565
Na1 Si1 Na1 O2 -170.7(5) 10_556 11_565
Na1 Si1 Na1 O2 -55.9(4) 13 11_565
O2 Si1 Na1 O2 111.8(8) 11_565 .
O3 Si1 Na1 O2 -124.1(4) . .
O1 Si1 Na1 O2 -90.3(15) . .
O1 Si1 Na1 O2 -158.0(16) 2_655 .
Na1 Si1 Na1 O2 55.9(4) 2 .
Gd1 Si1 Na1 O2 -124.1(4) . .
Na1 Si1 Na1 O2 170.7(5) 10_566 .
Na1 Si1 Na1 O2 -58.9(5) 10_556 .
Na1 Si1 Na1 O2 55.9(4) 13 .
O2 Si1 Na1 Na1 55.9(4) 11_565 2
O2 Si1 Na1 Na1 -55.9(4) . 2
O3 Si1 Na1 Na1 180.000(14) . 2
O1 Si1 Na1 Na1 -146.1(15) . 2
O1 Si1 Na1 Na1 146.1(15) 2_655 2
Gd1 Si1 Na1 Na1 180.000(12) . 2
Na1 Si1 Na1 Na1 114.8(3) 10_566 2
Na1 Si1 Na1 Na1 -114.8(3) 10_556 2
Na1 Si1 Na1 Na1 0.000(13) 13 2
O2 Si1 Na1 O1 -158.0(16) 11_565 .
O2 Si1 Na1 O1 90.3(15) . .
O3 Si1 Na1 O1 -33.9(15) . .
O1 Si1 Na1 O1 -68(3) 2_655 .
Na1 Si1 Na1 O1 146.1(15) 2 .
Gd1 Si1 Na1 O1 -33.9(15) . .
Na1 Si1 Na1 O1 -99.1(13) 10_566 .
Na1 Si1 Na1 O1 31.4(17) 10_556 .
Na1 Si1 Na1 O1 146.1(15) 13 .
O2 Si1 Na1 O1 -90.3(15) 11_565 2_655
O2 Si1 Na1 O1 158.0(16) . 2_655
O3 Si1 Na1 O1 33.9(15) . 2_655
O1 Si1 Na1 O1 68(3) . 2_655
Na1 Si1 Na1 O1 -146.1(15) 2 2_655
Gd1 Si1 Na1 O1 33.9(15) . 2_655
Na1 Si1 Na1 O1 -31.4(17) 10_566 2_655
Na1 Si1 Na1 O1 99.1(13) 10_556 2_655
Na1 Si1 Na1 O1 -146.1(15) 13 2_655
O2 Si1 Na1 O3 -124.1(4) 11_565 2
O2 Si1 Na1 O3 124.1(4) . 2
O3 Si1 Na1 O3 0.000(5) . 2
O1 Si1 Na1 O3 33.9(15) . 2
O1 Si1 Na1 O3 -33.9(15) 2_655 2
Na1 Si1 Na1 O3 180.000(18) 2 2
Gd1 Si1 Na1 O3 0.000(6) . 2
Na1 Si1 Na1 O3 -65.2(3) 10_566 2
Na1 Si1 Na1 O3 65.2(3) 10_556 2
Na1 Si1 Na1 O3 180.000(5) 13 2
O2 Si1 Na1 O2 -92.7(4) 11_565 10_566
O2 Si1 Na1 O2 155.5(5) . 10_566
O3 Si1 Na1 O2 31.4(3) . 10_566
O1 Si1 Na1 O2 65.2(14) . 10_566
O1 Si1 Na1 O2 -2.5(16) 2_655 10_566
Na1 Si1 Na1 O2 -148.6(3) 2 10_566
Gd1 Si1 Na1 O2 31.4(3) . 10_566
Na1 Si1 Na1 O2 -33.9(3) 10_566 10_566
Na1 Si1 Na1 O2 96.6(5) 10_556 10_566
Na1 Si1 Na1 O2 -148.6(3) 13 10_566
O2 Si1 Na1 O2 -155.5(5) 11_565 4_556
O2 Si1 Na1 O2 92.7(4) . 4_556
O3 Si1 Na1 O2 -31.4(3) . 4_556
O1 Si1 Na1 O2 2.5(16) . 4_556
O1 Si1 Na1 O2 -65.2(14) 2_655 4_556
Na1 Si1 Na1 O2 148.6(3) 2 4_556
Gd1 Si1 Na1 O2 -31.4(3) . 4_556
Na1 Si1 Na1 O2 -96.6(5) 10_566 4_556
Na1 Si1 Na1 O2 33.9(3) 10_556 4_556
Na1 Si1 Na1 O2 148.6(3) 13 4_556
O2 Si1 Na1 O3 145.5(5) 11_565 10_556
O2 Si1 Na1 O3 33.7(5) . 10_556
O3 Si1 Na1 O3 -90.4(3) . 10_556
O1 Si1 Na1 O3 -56.6(16) . 10_556
O1 Si1 Na1 O3 -124.3(14) 2_655 10_556
Na1 Si1 Na1 O3 89.6(3) 2 10_556
Gd1 Si1 Na1 O3 -90.4(3) . 10_556
Na1 Si1 Na1 O3 -155.7(6) 10_566 10_556
Na1 Si1 Na1 O3 -25.2(3) 10_556 10_556
Na1 Si1 Na1 O3 89.6(3) 13 10_556
O2 Si1 Na1 O3 -33.7(5) 11_565 10_566
O2 Si1 Na1 O3 -145.5(5) . 10_566
O3 Si1 Na1 O3 90.4(3) . 10_566
O1 Si1 Na1 O3 124.3(14) . 10_566
O1 Si1 Na1 O3 56.6(16) 2_655 10_566
Na1 Si1 Na1 O3 -89.6(3) 2 10_566
Gd1 Si1 Na1 O3 90.4(3) . 10_566
Na1 Si1 Na1 O3 25.2(3) 10_566 10_566
Na1 Si1 Na1 O3 155.7(6) 10_556 10_566
Na1 Si1 Na1 O3 -89.6(3) 13 10_566
O2 O3 Na1 Si1 75.3(12) 10_566 .
O2 O3 Na1 Si1 -75.3(12) 4_556 .
Eu1 O3 Na1 Si1 180.000(4) 13_556 .
Gd1 O3 Na1 Si1 180.000(4) 13_556 .
Gd1 O3 Na1 Si1 0.000(2) . .
Na1 O3 Na1 Si1 180.000(1) 2 .
Na1 O3 Na1 Si1 90.0(4) 10_566 .
Na1 O3 Na1 Si1 -90.0(4) 10_556 .
Si1 O3 Na1 O2 -74.3(10) . 11_565
O2 O3 Na1 O2 0.9(19) 10_566 11_565
O2 O3 Na1 O2 -149.6(13) 4_556 11_565
Eu1 O3 Na1 O2 105.7(10) 13_556 11_565
Gd1 O3 Na1 O2 105.7(10) 13_556 11_565
Gd1 O3 Na1 O2 -74.3(10) . 11_565
Na1 O3 Na1 O2 105.7(10) 2 11_565
Na1 O3 Na1 O2 15.7(14) 10_566 11_565
Na1 O3 Na1 O2 -164.4(8) 10_556 11_565
Si1 O3 Na1 O2 74.3(10) . .
O2 O3 Na1 O2 149.6(13) 10_566 .
O2 O3 Na1 O2 -0.9(19) 4_556 .
Eu1 O3 Na1 O2 -105.7(10) 13_556 .
Gd1 O3 Na1 O2 -105.7(10) 13_556 .
Gd1 O3 Na1 O2 74.3(10) . .
Na1 O3 Na1 O2 -105.7(10) 2 .
Na1 O3 Na1 O2 164.4(8) 10_566 .
Na1 O3 Na1 O2 -15.7(14) 10_556 .
Si1 O3 Na1 Na1 180.000(3) . 2
O2 O3 Na1 Na1 -104.7(12) 10_566 2
O2 O3 Na1 Na1 104.7(12) 4_556 2
Eu1 O3 Na1 Na1 0.000(4) 13_556 2
Gd1 O3 Na1 Na1 0.000(4) 13_556 2
Gd1 O3 Na1 Na1 180.000(1) . 2
Na1 O3 Na1 Na1 -90.0(4) 10_566 2
Na1 O3 Na1 Na1 90.0(4) 10_556 2
Si1 O3 Na1 O1 10.0(3) . .
O2 O3 Na1 O1 85.3(13) 10_566 .
O2 O3 Na1 O1 -65.3(13) 4_556 .
Eu1 O3 Na1 O1 -170.0(3) 13_556 .
Gd1 O3 Na1 O1 -170.0(3) 13_556 .
Gd1 O3 Na1 O1 10.0(3) . .
Na1 O3 Na1 O1 -170.0(3) 2 .
Na1 O3 Na1 O1 100.0(5) 10_566 .
Na1 O3 Na1 O1 -80.0(5) 10_556 .
Si1 O3 Na1 O1 -10.0(3) . 2_655
O2 O3 Na1 O1 65.3(13) 10_566 2_655
O2 O3 Na1 O1 -85.3(13) 4_556 2_655
Eu1 O3 Na1 O1 170.0(3) 13_556 2_655
Gd1 O3 Na1 O1 170.0(3) 13_556 2_655
Gd1 O3 Na1 O1 -10.0(3) . 2_655
Na1 O3 Na1 O1 170.0(3) 2 2_655
Na1 O3 Na1 O1 80.0(5) 10_566 2_655
Na1 O3 Na1 O1 -100.0(5) 10_556 2_655
Si1 O3 Na1 O3 180.000(4) . 2
O2 O3 Na1 O3 -104.7(12) 10_566 2
O2 O3 Na1 O3 104.7(12) 4_556 2
Eu1 O3 Na1 O3 0.000(3) 13_556 2
Gd1 O3 Na1 O3 0.000(3) 13_556 2
Gd1 O3 Na1 O3 180.000(3) . 2
Na1 O3 Na1 O3 0.000(2) 2 2
Na1 O3 Na1 O3 -90.0(4) 10_566 2
Na1 O3 Na1 O3 90.0(4) 10_556 2
Si1 O3 Na1 O2 -75.3(12) . 10_566
O2 O3 Na1 O2 -151(2) 4_556 10_566
Eu1 O3 Na1 O2 104.7(12) 13_556 10_566
Gd1 O3 Na1 O2 104.7(12) 13_556 10_566
Gd1 O3 Na1 O2 -75.3(12) . 10_566
Na1 O3 Na1 O2 104.7(12) 2 10_566
Na1 O3 Na1 O2 14.7(9) 10_566 10_566
Na1 O3 Na1 O2 -165.3(16) 10_556 10_566
Si1 O3 Na1 O2 75.3(12) . 4_556
O2 O3 Na1 O2 151(2) 10_566 4_556
Eu1 O3 Na1 O2 -104.7(12) 13_556 4_556
Gd1 O3 Na1 O2 -104.7(12) 13_556 4_556
Gd1 O3 Na1 O2 75.3(12) . 4_556
Na1 O3 Na1 O2 -104.7(12) 2 4_556
Na1 O3 Na1 O2 165.3(16) 10_566 4_556
Na1 O3 Na1 O2 -14.7(9) 10_556 4_556
Si1 O3 Na1 O3 90.0(4) . 10_556
O2 O3 Na1 O3 165.3(9) 10_566 10_556
O2 O3 Na1 O3 14.7(16) 4_556 10_556
Eu1 O3 Na1 O3 -90.0(4) 13_556 10_556
Gd1 O3 Na1 O3 -90.0(4) 13_556 10_556
Gd1 O3 Na1 O3 90.0(4) . 10_556
Na1 O3 Na1 O3 -90.0(4) 2 10_556
Na1 O3 Na1 O3 179.999(12) 10_566 10_556
Na1 O3 Na1 O3 0.0(8) 10_556 10_556
Si1 O3 Na1 O3 -90.0(4) . 10_566
O2 O3 Na1 O3 -14.7(16) 10_566 10_566
O2 O3 Na1 O3 -165.3(9) 4_556 10_566
Eu1 O3 Na1 O3 90.0(4) 13_556 10_566
Gd1 O3 Na1 O3 90.0(4) 13_556 10_566
Gd1 O3 Na1 O3 -90.0(4) . 10_566
Na1 O3 Na1 O3 90.0(4) 2 10_566
Na1 O3 Na1 O3 0.0(8) 10_566 10_566
Na1 O3 Na1 O3 180.001(14) 10_556 10_566
O2 O2 Na1 Si1 -68.2(19) 7_545 .
O3 O2 Na1 Si1 116.4(10) 10_556 .
Gd1 O2 Na1 Si1 -168.5(9) 5_444 .
Eu1 O2 Na1 Si1 -168.5(9) 5_444 .
Gd1 O2 Na1 Si1 33.5(11) 9_656 .
Eu1 O2 Na1 Si1 33.5(11) 9_656 .
Na1 O2 Na1 Si1 106.5(8) 10_556 .
Na1 O2 Na1 Si1 -65.6(7) 13 .
O2 O2 Na1 O3 -158.8(18) 7_545 .
Si1 O2 Na1 O3 -90.5(14) . .
O3 O2 Na1 O3 25.8(13) 10_556 .
Gd1 O2 Na1 O3 101.0(13) 5_444 .
Eu1 O2 Na1 O3 101.0(13) 5_444 .
Gd1 O2 Na1 O3 -57.1(16) 9_656 .
Eu1 O2 Na1 O3 -57.1(16) 9_656 .
Na1 O2 Na1 O3 15.9(14) 10_556 .
Na1 O2 Na1 O3 -156.1(13) 13 .
O2 O2 Na1 O2 -4(2) 7_545 11_565
Si1 O2 Na1 O2 63.9(9) . 11_565
O3 O2 Na1 O2 -179.8(6) 10_556 11_565
Gd1 O2 Na1 O2 -104.6(9) 5_444 11_565
Eu1 O2 Na1 O2 -104.6(9) 5_444 11_565
Gd1 O2 Na1 O2 97.3(8) 9_656 11_565
Eu1 O2 Na1 O2 97.3(8) 9_656 11_565
Na1 O2 Na1 O2 170.3(4) 10_556 11_565
Na1 O2 Na1 O2 -1.7(9) 13 11_565
O2 O2 Na1 Na1 101.9(18) 7_545 2
Si1 O2 Na1 Na1 170.1(7) . 2
O3 O2 Na1 Na1 -73.5(8) 10_556 2
Gd1 O2 Na1 Na1 1.7(7) 5_444 2
Eu1 O2 Na1 Na1 1.7(7) 5_444 2
Gd1 O2 Na1 Na1 -156.4(7) 9_656 2
Eu1 O2 Na1 Na1 -156.4(7) 9_656 2
Na1 O2 Na1 Na1 -83.4(3) 10_556 2
Na1 O2 Na1 Na1 104.6(4) 13 2
O2 O2 Na1 O1 -87.3(18) 7_545 .
Si1 O2 Na1 O1 -19.1(7) . .
O3 O2 Na1 O1 97.3(9) 10_556 .
Gd1 O2 Na1 O1 172.5(8) 5_444 .
Eu1 O2 Na1 O1 172.5(8) 5_444 .
Gd1 O2 Na1 O1 14.4(8) 9_656 .
Eu1 O2 Na1 O1 14.4(8) 9_656 .
Na1 O2 Na1 O1 87.4(5) 10_556 .
Na1 O2 Na1 O1 -84.7(5) 13 .
O2 O2 Na1 O1 -74.9(18) 7_545 2_655
Si1 O2 Na1 O1 -6.7(6) . 2_655
O3 O2 Na1 O1 109.7(8) 10_556 2_655
Gd1 O2 Na1 O1 -175.2(7) 5_444 2_655
Eu1 O2 Na1 O1 -175.2(7) 5_444 2_655
Gd1 O2 Na1 O1 26.8(9) 9_656 2_655
Eu1 O2 Na1 O1 26.8(9) 9_656 2_655
Na1 O2 Na1 O1 99.8(5) 10_556 2_655
Na1 O2 Na1 O1 -72.3(5) 13 2_655
O2 O2 Na1 O3 129.1(17) 7_545 2
Si1 O2 Na1 O3 -162.7(10) . 2
O3 O2 Na1 O3 -46.4(11) 10_556 2
Gd1 O2 Na1 O3 28.8(9) 5_444 2
Eu1 O2 Na1 O3 28.8(9) 5_444 2
Gd1 O2 Na1 O3 -129.3(8) 9_656 2
Eu1 O2 Na1 O3 -129.3(8) 9_656 2
Na1 O2 Na1 O3 -56.2(6) 10_556 2
Na1 O2 Na1 O3 131.7(6) 13 2
O2 O2 Na1 O2 -125.3(12) 7_545 10_566
Si1 O2 Na1 O2 -57.1(16) . 10_566
O3 O2 Na1 O2 59(2) 10_556 10_566
Gd1 O2 Na1 O2 134.4(13) 5_444 10_566
Eu1 O2 Na1 O2 134.4(13) 5_444 10_566
Gd1 O2 Na1 O2 -24(2) 9_656 10_566
Eu1 O2 Na1 O2 -24(2) 9_656 10_566
Na1 O2 Na1 O2 49.4(18) 10_556 10_566
Na1 O2 Na1 O2 -122.7(14) 13 10_566
O2 O2 Na1 O2 -159.3(15) 7_545 4_556
Si1 O2 Na1 O2 -91.0(8) . 4_556
O3 O2 Na1 O2 25.3(11) 10_556 4_556
Gd1 O2 Na1 O2 100.5(7) 5_444 4_556
Eu1 O2 Na1 O2 100.5(7) 5_444 4_556
Gd1 O2 Na1 O2 -57.6(10) 9_656 4_556
Eu1 O2 Na1 O2 -57.6(10) 9_656 4_556
Na1 O2 Na1 O2 15.4(7) 10_556 4_556
Na1 O2 Na1 O2 -156.6(4) 13 4_556
O2 O2 Na1 O3 175(2) 7_545 10_556
Si1 O2 Na1 O3 -116.4(10) . 10_556
Gd1 O2 Na1 O3 75.2(10) 5_444 10_556
Eu1 O2 Na1 O3 75.2(10) 5_444 10_556
Gd1 O2 Na1 O3 -82.9(9) 9_656 10_556
Eu1 O2 Na1 O3 -82.9(9) 9_656 10_556
Na1 O2 Na1 O3 -9.9(6) 10_556 10_556
Na1 O2 Na1 O3 178.1(11) 13 10_556
O2 O2 Na1 O3 -4(3) 7_545 10_566
Si1 O2 Na1 O3 64.1(11) . 10_566
O3 O2 Na1 O3 -179.5(13) 10_556 10_566
Gd1 O2 Na1 O3 -104.4(12) 5_444 10_566
Eu1 O2 Na1 O3 -104.4(12) 5_444 10_566
Gd1 O2 Na1 O3 97.6(11) 9_656 10_566
Eu1 O2 Na1 O3 97.6(11) 9_656 10_566
Na1 O2 Na1 O3 170.6(9) 10_556 10_566
Na1 O2 Na1 O3 -1.5(12) 13 10_566
